data_1100654
loop_
_publ_author_name
'Yoon, I.'
'Park, K.-M.'
'Bark, K.-M.'
'Yang, M. S.'
'Lee, S. S.'

_publ_section_title
;
 Crystal Structure of a Fluoroquinolone Antibiotic, Enoxacin
;
_journal_name_full
;
 Analytical Sciences: X-ray Structure Analysis Online
;
_journal_page_first x11
_journal_page_last x12
_journal_paper_doi 10.2116/analscix.19.x11
_journal_volume 19
_journal_year 2003
_chemical_formula_moiety 'C31 H44 F2 N8 O10'
_chemical_formula_sum 'C31 H44 F2 N8 O10'
_chemical_name_common Enoxacin
_chemical_name_systematic '1-ethyl-6-fluoro-1,4-dihydro-4-oxo-7-(1-piperazin-yl)-1,8-naphthyridine-3-carboxylic acid'
_space_group_IT_number 14
_symmetry_cell_setting monoclinic
_symmetry_space_group_name_Hall '-P 2ybc'
_symmetry_space_group_name_H-M 'P 1 21/c 1'
_cell_angle_alpha 90
_cell_angle_beta 100.903(1)
_cell_angle_gamma 90
_cell_formula_units_Z 4
_cell_length_a 8.4053(6)
_cell_length_b 22.1236(16)
_cell_length_c 17.1548(12)
_cell_volume 3132.4(4)
_exptl_crystal_density_diffrn 1.541
_refine_ls_R_factor_gt 0.0683
_refine_ls_wR_factor_gt 0.224
_cod_original_sg_symbol_H-M 'P 21/c'
_cod_database_code 1100654

loop_
_symmetry_equiv_pos_site_id
_symmetry_equiv_pos_as_xyz
1 x,y,z
2 -x,1/2+y,1/2-z
3 -x,-y,-z
4 x,-1/2-y,-1/2+z

loop_
_atom_site_label
_atom_site_type_symbol
_atom_site_fract_x
_atom_site_fract_y
_atom_site_fract_z
_atom_site_U_iso_or_equiv
F(1A) F 0.2144(2) 0.741(1) 0.6097(1) 0.016(1)
O(1A) O 0.4005(3) 0.9103(1) 0.4559(1) 0.02(1)
O(2A) O 0.5291(3) 0.9661(1) 0.3337(1) 0.024(1)
O(3A) O 0.6991(3) 0.9088(1) 0.2819(1) 0.025(1)
N(1A) N 0.5439(3) 0.7515(1) 0.3661(1) 0.013(1)
N(2A) N 0.435(3) 0.6952(1) 0.4579(1) 0.012(1)
N(3A) N 0.3256(3) 0.6348(1) 0.545(1) 0.014(1)
N(4A) N 0.2705(3) 0.5148(1) 0.5968(2) 0.018(1)
C(1A) C 0.5931(3) 0.9164(1) 0.3239(2) 0.015(1)
C(2A) C 0.5798(3) 0.8057(1) 0.337(2) 0.014(1)
C(3A) C 0.5394(3) 0.8609(1) 0.3636(2) 0.014(1)
C(4A) C 0.4499(3) 0.8635(1) 0.428(2) 0.015(1)
C(5A) C 0.3367(3) 0.8009(1) 0.5253(2) 0.013(1)
C(6A) C 0.3055(3) 0.7453(1) 0.5524(2) 0.012(1)
C(7A) C 0.3586(3) 0.6915(1) 0.5193(2) 0.013(1)
C(8A) C 0.4629(3) 0.7502(1) 0.4297(2) 0.012(1)
C(9A) C 0.4201(3) 0.8045(1) 0.4612(2) 0.013(1)
C(10A) C 0.5836(3) 0.6953(1) 0.3267(2) 0.015(1)
C(11A) C 0.4594(4) 0.6824(2) 0.2526(2) 0.024(1)
C(12A) C 0.3434(4) 0.6211(1) 0.6304(2) 0.016(1)
C(13A) C 0.233(4) 0.569(1) 0.642(2) 0.019(1)
C(14A) C 0.2617(4) 0.5291(1) 0.5113(2) 0.016(1)
C(15A) C 0.37(4) 0.5824(1) 0.5009(2) 0.016(1)
F(1B) F 0.2795(2) 0.2569(1) 0.8614(1) 0.023(1)
O(1B) O 0.1149(3) 0.0891(1) 1.0277(1) 0.021(1)
O(2B) O 0.0306(3) 0.0394(1) 1.1671(1) 0.027(1)
O(3B) O -0.1673(3) 0.093(1) 1.2043(1) 0.019(1)
N(1B) N -0.0068(3) 0.2509(1) 1.1207(1) 0.014(1)
N(2B) N 0.0864(3) 0.3048(1) 1.0229(1) 0.014(1)
N(3B) N 0.184(3) 0.3661(1) 0.9342(1) 0.016(1)
N(4B) N 0.2592(3) 0.4865(1) 0.8912(2) 0.019(1)
C(1B) C -0.0518(4) 0.0871(1) 1.168(2) 0.016(1)
C(2B) C -0.0417(3) 0.1972(1) 1.1514(2) 0.014(1)
C(3B) C -0.0068(3) 0.1415(1) 1.1239(2) 0.015(1)
C(4B) C 0.0726(3) 0.1372(1) 1.056(2) 0.014(1)
C(5B) C 0.1719(3) 0.1993(1) 0.9529(2) 0.015(1)
C(6B) C 0.2001(3) 0.2545(1) 0.9239(2) 0.016(1)
C(7B) C 0.1548(3) 0.3093(1) 0.9589(2) 0.015(1)
C(8B) C 0.0619(3) 0.2504(1) 1.0527(2) 0.013(1)
C(9B) C 0.0989(3) 0.1955(1) 1.0201(2) 0.014(1)
C(10B) C -0.0319(3) 0.3105(1) 1.1565(2) 0.015(1)
C(11B) C -0.1022(4) 0.3064(1) 1.2309(2) 0.021(1)
C(12B) C 0.1881(4) 0.3815(1) 0.8514(2) 0.018(1)
C(13B) C 0.3085(4) 0.4325(1) 0.8491(2) 0.02(1)
C(14B) C 0.2437(4) 0.4716(1) 0.9745(2) 0.019(1)
C(15B) C 0.1302(4) 0.4183(1) 0.9765(2) 0.018(1)
O(1W) O -0.0068(3) 0.4611(1) 0.2126(1) 0.025(1)
O(2W) O 0.2479(3) 0.5677(1) 0.1404(1) 0.028(1)
O(3W) O 0.2388(10) 0.4281(4) 0.3667(4) 0.155(3)
O(7) O 0.392(5) 0.5004(2) 0.338(2) 0.062(1)
C(31) C 0.4774(6) 0.5357(2) 0.3073(3) 0.055(1)

loop_
_atom_type_symbol
C
H
O
N
F
